data_7120114
loop_
_publ_author_name
'Kawasaki, Kenshiro'
'Sugiyama, Rion'
'Tsuji, Takashi'
'Iwasa, Takeshi'
'Tsunoyama, Hironori'
'Mizuhata, Yoshiyuki'
'Tokitoh, Norihiro'
'Nakajima, Atsushi'

_publ_section_title
;
 Designer Ligand Field for Blue-green Luminescence of Organoeuropium(II)
 Sandwich Complexes with Cyclononatetraenyl Ligands
;
_journal_name_full 'Chem. Commun.'
_journal_paper_doi 10.1039/C7CC03045B
_journal_year 2017
_chemical_formula_moiety 'C18 H18 Eu'
_chemical_formula_sum 'C18 H18 Eu'
_chemical_formula_weight 386.28
_chemical_name_systematic
;
Bis(cyclononatetraenyl)europium(II)
;
_chemical_properties_physical ', Air-sensitive,Moisture-sensitive,Oxygen-sensitive'
_space_group_crystal_system monoclinic
_space_group_IT_number 14
_space_group_name_Hall '-P 2yn'
_space_group_name_H-M_alt 'P 1 21/n 1'
_symmetry_space_group_name_Hall '-P 2yn'
_symmetry_space_group_name_H-M 'P 1 21/n 1'
_atom_sites_solution_hydrogens geom
_atom_sites_solution_primary direct
_atom_sites_solution_secondary difmap
_audit_creation_method SHELXL-2014/7
_audit_update_record
;
2017-04-20 deposited with the CCDC.
2017-05-11 downloaded from the CCDC.
;
_cell_angle_alpha 90
_cell_angle_beta 99.710(3)
_cell_angle_gamma 90
_cell_formula_units_Z 2
_cell_length_a 7.2625(2)
_cell_length_b 9.0561(4)
_cell_length_c 11.2528(7)
_cell_measurement_reflns_used 9062
_cell_measurement_temperature 103(2)
_cell_measurement_theta_max 27.750
_cell_measurement_theta_min 2.904
_cell_volume 729.49(6)
_computing_cell_refinement
;
HKL2000 (Otwinowski & Minor, 1997)
;
_computing_data_collection
;
CrystalClear (Rigaku, 1999)
;
_computing_data_reduction
;
HKL2000 (Otwinowski & Minor, 1997)
;
_computing_molecular_graphics
;
<i>Yadokari-XG</i> (Wakita, 2001; Kabuto <i>et al.</i>,  2009),
Mercury (Macrae <i>et al.</i>,  2008) and
<i>CrystalMaker</i> (Palmer, 2007)
;
_computing_publication_material
;
<i>Yadokari-XG</i> (Wakita, 2001; Kabuto <i>et al.</i>,  2009)
;
_computing_structure_refinement
;
SHELXL2014 (Sheldrick, 2015<i>b</i>)
;
_computing_structure_solution
;
SHELXT (Sheldrick, 2015<i>a</i>)
;
_diffrn_ambient_temperature 103(2)
_diffrn_detector_area_resol_mean 28.5714
_diffrn_measured_fraction_theta_full 0.998
_diffrn_measured_fraction_theta_max 0.998
_diffrn_measurement_device_type 'Rigaku Saturn'
_diffrn_measurement_method \w
_diffrn_radiation_type MoK\a
_diffrn_radiation_wavelength 0.71075
_diffrn_reflns_av_R_equivalents 0.0336
_diffrn_reflns_av_unetI/netI 0.0180
_diffrn_reflns_Laue_measured_fraction_full 0.998
_diffrn_reflns_Laue_measured_fraction_max 0.998
_diffrn_reflns_limit_h_max 9
_diffrn_reflns_limit_h_min -9
_diffrn_reflns_limit_k_max 11
_diffrn_reflns_limit_k_min -11
_diffrn_reflns_limit_l_max 14
_diffrn_reflns_limit_l_min -14
_diffrn_reflns_number 9040
_diffrn_reflns_point_group_measured_fraction_full 0.998
_diffrn_reflns_point_group_measured_fraction_max 0.998
_diffrn_reflns_theta_full 25.242
_diffrn_reflns_theta_max 27.750
_diffrn_reflns_theta_min 2.904
_diffrn_source 'fine-focus sealed tube'
_exptl_absorpt_coefficient_mu 4.282
_exptl_absorpt_correction_T_max 0.50609
_exptl_absorpt_correction_T_min 0.46967
_exptl_absorpt_correction_type multi-scan
_exptl_absorpt_process_details
;
(MULABS; Blessing, 1995)
;
_exptl_crystal_colour orange
_exptl_crystal_density_diffrn 1.759
_exptl_crystal_density_method 'not measured'
_exptl_crystal_description prism
_exptl_crystal_F_000 378
_exptl_crystal_preparation ', Luminescent'
_exptl_crystal_size_max 0.200
_exptl_crystal_size_mid 0.100
_exptl_crystal_size_min 0.050
_refine_diff_density_max 0.472
_refine_diff_density_min -0.675
_refine_diff_density_rms 0.066
_refine_ls_extinction_method none
_refine_ls_goodness_of_fit_ref 1.136
_refine_ls_hydrogen_treatment constr
_refine_ls_matrix_type full
_refine_ls_number_parameters 170
_refine_ls_number_reflns 1712
_refine_ls_number_restraints 108
_refine_ls_restrained_S_all 1.121
_refine_ls_R_factor_all 0.0246
_refine_ls_R_factor_gt 0.0186
_refine_ls_shift/su_max 0.001
_refine_ls_shift/su_mean 0.000
_refine_ls_structure_factor_coef Fsqd
_refine_ls_weighting_details 'w=1/[\s^2^(Fo^2^)+(0.0036P)^2^+1.0194P] where P=(Fo^2^+2Fc^2^)/3'
_refine_ls_weighting_scheme calc
_refine_ls_wR_factor_gt 0.0374
_refine_ls_wR_factor_ref 0.0397
_reflns_Friedel_coverage 0.000
_reflns_number_gt 1395
_reflns_number_total 1712
_reflns_threshold_expression 'I > 2\s(I)'
_cod_data_source_file c7cc03045b2.cif
_cod_data_source_block cnt2eu
_cod_database_code 7120114
_shelx_space_group_comment
;
The symmetry employed for this shelxl refinement is uniquely defined
by the following loop, which should always be used as a source of
symmetry information in preference to the above space-group names.
They are only intended as comments.
;
_shelx_estimated_absorpt_t_min 0.481
_shelx_estimated_absorpt_t_max 0.814

loop_
_space_group_symop_operation_xyz
'x, y, z'
'-x+1/2, y+1/2, -z+1/2'
'-x, -y, -z'
'x-1/2, -y-1/2, z-1/2'

loop_
_atom_site_label
_atom_site_type_symbol
_atom_site_fract_x
_atom_site_fract_y
_atom_site_fract_z
_atom_site_U_iso_or_equiv
_atom_site_adp_type
_atom_site_occupancy
_atom_site_site_symmetry_order
_atom_site_calc_flag
_atom_site_refinement_flags_posn
_atom_site_refinement_flags_adp
_atom_site_refinement_flags_occupancy
_atom_site_disorder_assembly
_atom_site_disorder_group
Eu1 Eu 0.0000 0.0000 0.0000 0.02362(6) Uani 1 2 d S . P . .
C1 C 0.3111(15) -0.0265(10) 0.1927(9) 0.041(2) Uani 0.578(11) 1 d . U P A 1
H1 H 0.4062 0.0404 0.2268 0.050 Uiso 0.578(11) 1 calc R U P A 1
C2 C 0.3695(13) -0.1056(12) 0.0989(9) 0.0315(19) Uani 0.578(11) 1 d . U P A 1
H2 H 0.4943 -0.0801 0.0926 0.038 Uiso 0.578(11) 1 calc R U P A 1
C3 C 0.3002(12) -0.2111(11) 0.0112(10) 0.0262(18) Uani 0.578(11) 1 d . U P A 1
H3 H 0.3910 -0.2323 -0.0381 0.031 Uiso 0.578(11) 1 calc R U P A 1
C4 C 0.1397(14) -0.2941(10) -0.0257(8) 0.0269(17) Uani 0.578(11) 1 d . U P A 1
H4 H 0.1539 -0.3530 -0.0935 0.032 Uiso 0.578(11) 1 calc R U P A 1
C5 C -0.0345(13) -0.3176(7) 0.0055(7) 0.0270(15) Uani 0.578(11) 1 d . U P A 1
H5 H -0.1013 -0.3873 -0.0484 0.032 Uiso 0.578(11) 1 calc R U P A 1
C6 C -0.1432(10) -0.2744(9) 0.0877(9) 0.0282(15) Uani 0.578(11) 1 d . U P A 1
H6 H -0.2591 -0.3255 0.0732 0.034 Uiso 0.578(11) 1 calc R U P A 1
C7 C -0.1384(11) -0.1794(11) 0.1861(8) 0.0297(16) Uani 0.578(11) 1 d . U P A 1
H7 H -0.2499 -0.1880 0.2193 0.036 Uiso 0.578(11) 1 calc R U P A 1
C8 C -0.0180(16) -0.0753(11) 0.2504(6) 0.0376(19) Uani 0.578(11) 1 d . U P A 1
H8 H -0.0747 -0.0330 0.3125 0.045 Uiso 0.578(11) 1 calc R U P A 1
C9 C 0.1580(18) -0.0143(9) 0.2521(6) 0.0409(19) Uani 0.578(11) 1 d . U P A 1
H9 H 0.1816 0.0591 0.3132 0.049 Uiso 0.578(11) 1 calc R U P A 1
C10 C 0.3555(13) -0.0351(12) 0.1596(11) 0.024(2) Uani 0.422(11) 1 d . U P A 2
H10 H 0.4729 0.0133 0.1772 0.029 Uiso 0.422(11) 1 calc R U P A 2
C11 C 0.3547(19) -0.1424(17) 0.0641(13) 0.033(3) Uani 0.422(11) 1 d . U P A 2
H11 H 0.4748 -0.1433 0.0412 0.039 Uiso 0.422(11) 1 calc R U P A 2
C12 C 0.244(2) -0.2428(16) -0.0050(12) 0.034(3) Uani 0.422(11) 1 d . U P A 2
H12 H 0.3098 -0.2841 -0.0634 0.040 Uiso 0.422(11) 1 calc R U P A 2
C13 C 0.071(2) -0.3020(14) -0.0166(12) 0.039(3) Uani 0.422(11) 1 d . U P A 2
H13 H 0.0491 -0.3671 -0.0837 0.047 Uiso 0.422(11) 1 calc R U P A 2
C14 C -0.082(2) -0.2959(13) 0.0400(13) 0.040(3) Uani 0.422(11) 1 d . U P A 2
H14 H -0.1731 -0.3651 0.0042 0.048 Uiso 0.422(11) 1 calc R U P A 2
C15 C -0.1464(12) -0.2229(14) 0.1310(13) 0.032(2) Uani 0.422(11) 1 d . U P A 2
H15 H -0.2654 -0.2608 0.1396 0.038 Uiso 0.422(11) 1 calc R U P A 2
C16 C -0.0949(15) -0.1098(16) 0.2165(11) 0.031(2) Uani 0.422(11) 1 d . U P A 2
H16 H -0.1936 -0.0926 0.2605 0.037 Uiso 0.422(11) 1 calc R U P A 2
C17 C 0.0536(18) -0.0152(14) 0.2574(6) 0.0274(19) Uani 0.422(11) 1 d . U P A 2
H17 H 0.0246 0.0453 0.3207 0.033 Uiso 0.422(11) 1 calc R U P A 2
C18 C 0.2318(15) 0.0183(12) 0.2341(8) 0.030(2) Uani 0.422(11) 1 d . U P A 2
H18 H 0.2846 0.0995 0.2815 0.036 Uiso 0.422(11) 1 calc R U P A 2

loop_
_atom_site_aniso_label
_atom_site_aniso_U_11
_atom_site_aniso_U_22
_atom_site_aniso_U_33
_atom_site_aniso_U_23
_atom_site_aniso_U_13
_atom_site_aniso_U_12
Eu1 0.02425(9) 0.02587(9) 0.01946(9) 0.00117(9) -0.00002(6) 0.00347(8)
C1 0.040(5) 0.049(4) 0.030(4) 0.004(3) -0.011(3) -0.005(3)
C2 0.024(3) 0.032(4) 0.034(5) 0.007(3) -0.008(3) -0.003(3)
C3 0.020(3) 0.025(4) 0.035(4) 0.006(3) 0.007(3) 0.003(3)
C4 0.033(4) 0.021(3) 0.030(3) 0.004(2) 0.014(3) 0.002(3)
C5 0.040(4) 0.018(2) 0.026(3) 0.001(2) 0.013(3) -0.005(2)
C6 0.031(3) 0.028(3) 0.027(4) 0.008(3) 0.008(3) -0.002(3)
C7 0.032(3) 0.038(4) 0.021(3) 0.007(3) 0.011(3) 0.009(3)
C8 0.048(5) 0.045(4) 0.019(3) 0.004(3) 0.005(3) 0.003(3)
C9 0.055(5) 0.044(4) 0.021(3) -0.003(3) -0.002(3) -0.007(4)
C10 0.016(3) 0.031(5) 0.026(5) 0.003(3) 0.003(3) 0.000(3)
C11 0.028(5) 0.035(6) 0.034(6) -0.001(4) 0.004(4) 0.007(4)
C12 0.043(7) 0.028(6) 0.029(4) -0.004(4) 0.002(5) 0.009(4)
C13 0.048(7) 0.036(5) 0.030(5) 0.000(4) -0.003(5) -0.002(5)
C14 0.044(6) 0.034(5) 0.040(7) 0.004(4) 0.001(4) -0.003(4)
C15 0.033(4) 0.030(5) 0.031(6) 0.009(4) 0.000(4) -0.004(4)
C16 0.025(4) 0.041(5) 0.027(5) 0.008(4) 0.002(3) 0.000(4)
C17 0.027(4) 0.040(5) 0.016(3) 0.000(3) 0.007(3) 0.003(4)
C18 0.022(4) 0.048(6) 0.019(4) 0.002(3) -0.001(3) 0.003(3)

loop_
_atom_type_symbol
_atom_type_description
_atom_type_scat_dispersion_real
_atom_type_scat_dispersion_imag
_atom_type_scat_source
Eu Eu -0.1578 3.6682 'International Tables Vol C Tables 4.2.6.8 and 6.1.1.4'
C C 0.0033 0.0016 'International Tables Vol C Tables 4.2.6.8 and 6.1.1.4'
H H 0.0000 0.0000 'International Tables Vol C Tables 4.2.6.8 and 6.1.1.4'

loop_
_geom_angle_atom_site_label_1
_geom_angle_atom_site_label_2
_geom_angle_atom_site_label_3
_geom_angle
_geom_angle_site_symmetry_1
_geom_angle_site_symmetry_3
C13 Eu1 C13 180.0 3 .
C13 Eu1 C14 151.6(3) 3 .
C13 Eu1 C14 28.4(3) . .
C13 Eu1 C14 28.4(3) 3 3
C13 Eu1 C14 151.6(3) . 3
C14 Eu1 C14 180.0 . 3
C13 Eu1 C15 54.8(4) 3 3
C13 Eu1 C15 125.2(4) . 3
C14 Eu1 C15 151.8(3) . 3
C14 Eu1 C15 28.2(3) 3 3
C13 Eu1 C15 125.2(4) 3 .
C13 Eu1 C15 54.8(4) . .
C14 Eu1 C15 28.2(3) . .
C14 Eu1 C15 151.8(3) 3 .
C15 Eu1 C15 180.0(4) 3 .
C13 Eu1 C16 77.8(4) 3 3
C13 Eu1 C16 102.2(4) . 3
C14 Eu1 C16 124.5(4) . 3
C14 Eu1 C16 55.5(4) 3 3
C15 Eu1 C16 29.0(3) 3 3
C15 Eu1 C16 151.0(3) . 3
C13 Eu1 C16 102.2(4) 3 .
C13 Eu1 C16 77.8(4) . .
C14 Eu1 C16 55.5(4) . .
C14 Eu1 C16 124.5(4) 3 .
C15 Eu1 C16 151.0(3) 3 .
C15 Eu1 C16 29.0(3) . .
C16 Eu1 C16 180.0 3 .
C13 Eu1 C12 27.8(3) 3 3
C13 Eu1 C12 152.2(3) . 3
C14 Eu1 C12 126.1(4) . 3
C14 Eu1 C12 53.9(4) 3 3
C15 Eu1 C12 75.3(4) 3 3
C15 Eu1 C12 104.7(4) . 3
C16 Eu1 C12 89.4(3) 3 3
C16 Eu1 C12 90.6(3) . 3
C13 Eu1 C12 152.2(3) 3 .
C13 Eu1 C12 27.8(3) . .
C14 Eu1 C12 53.9(4) . .
C14 Eu1 C12 126.1(4) 3 .
C15 Eu1 C12 104.7(4) 3 .
C15 Eu1 C12 75.3(4) . .
C16 Eu1 C12 90.6(3) 3 .
C16 Eu1 C12 89.4(3) . .
C12 Eu1 C12 180.0 3 .
C13 Eu1 C17 91.5(3) 3 3
C13 Eu1 C17 88.5(3) . 3
C14 Eu1 C17 102.3(3) . 3
C14 Eu1 C17 77.7(3) 3 3
C15 Eu1 C17 55.5(3) 3 3
C15 Eu1 C17 124.5(3) . 3
C16 Eu1 C17 28.4(3) 3 3
C16 Eu1 C17 151.6(3) . 3
C12 Eu1 C17 90.2(3) 3 3
C12 Eu1 C17 89.8(3) . 3
C13 Eu1 C17 88.5(3) 3 .
C13 Eu1 C17 91.5(3) . .
C14 Eu1 C17 77.7(3) . .
C14 Eu1 C17 102.3(3) 3 .
C15 Eu1 C17 124.5(3) 3 .
C15 Eu1 C17 55.5(3) . .
C16 Eu1 C17 151.6(3) 3 .
C16 Eu1 C17 28.4(3) . .
C12 Eu1 C17 89.8(3) 3 .
C12 Eu1 C17 90.2(3) . .
C17 Eu1 C17 180.00(4) 3 .
C9 C1 C2 140.3(8) . .
C9 C1 Eu1 76.5(4) . .
C2 C1 Eu1 76.9(5) . .
C9 C1 H1 109.8 . .
C2 C1 H1 109.8 . .
Eu1 C1 H1 132.8 . .
C1 C2 C3 139.5(8) . .
C1 C2 Eu1 75.0(5) . .
C3 C2 Eu1 75.8(5) . .
C1 C2 H2 110.3 . .
C3 C2 H2 110.3 . .
Eu1 C2 H2 136.7 . .
C4 C3 C2 139.5(8) . .
C4 C3 Eu1 75.9(4) . .
C2 C3 Eu1 76.0(5) . .
C4 C3 H3 110.2 . .
C2 C3 H3 110.2 . .
Eu1 C3 H3 134.6 . .
C5 C4 C3 139.7(8) . .
C5 C4 Eu1 76.4(4) . .
C3 C4 Eu1 76.2(5) . .
C5 C4 H4 110.2 . .
C3 C4 H4 110.2 . .
Eu1 C4 H4 133.4 . .
C6 C5 C4 141.5(8) . .
C6 C5 Eu1 78.0(4) . .
C4 C5 Eu1 75.9(4) . .
C6 C5 H5 109.3 . .
C4 C5 H5 109.3 . .
Eu1 C5 H5 133.2 . .
C5 C6 C7 140.3(7) . .
C5 C6 Eu1 74.7(4) . .
C7 C6 Eu1 77.4(4) . .
C5 C6 H6 109.8 . .
C7 C6 H6 109.8 . .
Eu1 C6 H6 135.2 . .
C6 C7 C8 138.8(6) . .
C6 C7 Eu1 75.1(4) . .
C8 C7 Eu1 74.8(4) . .
C6 C7 H7 110.6 . .
C8 C7 H7 110.6 . .
Eu1 C7 H7 137.5 . .
C9 C8 C7 140.1(6) . .
C9 C8 Eu1 74.3(4) . .
C7 C8 Eu1 77.6(4) . .
C9 C8 H8 109.9 . .
C7 C8 H8 109.9 . .
Eu1 C8 H8 135.3 . .
C8 C9 C1 140.1(7) . .
C8 C9 Eu1 77.9(4) . .
C1 C9 Eu1 75.4(4) . .
C8 C9 H9 110.0 . .
C1 C9 H9 110.0 . .
Eu1 C9 H9 132.4 . .
C18 C10 C11 138.3(10) . .
C18 C10 Eu1 75.0(5) . .
C11 C10 Eu1 73.9(6) . .
C18 C10 H10 110.8 . .
C11 C10 H10 110.8 . .
Eu1 C10 H10 138.8 . .
C12 C11 C10 142.9(12) . .
C12 C11 Eu1 74.9(7) . .
C10 C11 Eu1 77.0(6) . .
C12 C11 H11 108.5 . .
C10 C11 H11 108.5 . .
Eu1 C11 H11 139.8 . .
C13 C12 C11 140.0(12) . .
C13 C12 Eu1 74.6(7) . .
C11 C12 Eu1 77.4(7) . .
C13 C12 H12 110.0 . .
C11 C12 H12 110.0 . .
Eu1 C12 H12 135.0 . .
C12 C13 C14 138.7(11) . .
C12 C13 Eu1 77.6(7) . .
C14 C13 Eu1 75.9(7) . .
C12 C13 H13 110.6 . .
C14 C13 H13 110.6 . .
Eu1 C13 H13 130.7 . .
C15 C14 C13 140.7(10) . .
C15 C14 Eu1 76.5(6) . .
C13 C14 Eu1 75.7(7) . .
C15 C14 H14 109.7 . .
C13 C14 H14 109.7 . .
Eu1 C14 H14 135.7 . .
C14 C15 C16 141.1(9) . .
C14 C15 Eu1 75.4(6) . .
C16 C15 Eu1 75.9(5) . .
C14 C15 H15 109.5 . .
C16 C15 H15 109.5 . .
Eu1 C15 H15 138.1 . .
C17 C16 C15 140.5(9) . .
C17 C16 Eu1 77.3(5) . .
C15 C16 Eu1 75.0(5) . .
C17 C16 H16 109.7 . .
C15 C16 H16 109.7 . .
Eu1 C16 H16 135.1 . .
C16 C17 C18 139.7(9) . .
C16 C17 Eu1 74.3(5) . .
C18 C17 Eu1 76.8(5) . .
C16 C17 H17 110.2 . .
C18 C17 H17 110.2 . .
Eu1 C17 H17 136.2 . .
C17 C18 C10 137.6(10) . .
C17 C18 Eu1 75.0(5) . .
C10 C18 Eu1 76.7(6) . .
C17 C18 H18 111.2 . .
C10 C18 H18 111.2 . .
Eu1 C18 H18 132.5 . .

loop_
_geom_bond_atom_site_label_1
_geom_bond_atom_site_label_2
_geom_bond_distance
_geom_bond_site_symmetry_2
Eu1 C13 2.796(13) 3
Eu1 C13 2.796(13) .
Eu1 C14 2.798(11) .
Eu1 C14 2.798(11) 3
Eu1 C15 2.812(9) 3
Eu1 C15 2.812(9) .
Eu1 C16 2.823(8) 3
Eu1 C16 2.823(8) .
Eu1 C12 2.832(13) 3
Eu1 C12 2.832(13) .
Eu1 C17 2.860(7) 3
Eu1 C17 2.860(7) .
C1 C9 1.395(12) .
C1 C2 1.399(11) .
C1 H1 0.9500 .
C2 C3 1.405(10) .
C2 H2 0.9500 .
C3 C4 1.390(9) .
C3 H3 0.9500 .
C4 C5 1.385(8) .
C4 H4 0.9500 .
C5 C6 1.371(8) .
C5 H5 0.9500 .
C6 C7 1.398(9) .
C6 H6 0.9500 .
C7 C8 1.401(11) .
C7 H7 0.9500 .
C8 C9 1.390(12) .
C8 H8 0.9500 .
C9 H9 0.9500 .
C10 C18 1.414(11) .
C10 C11 1.448(13) .
C10 H10 0.9500 .
C11 C12 1.365(14) .
C11 H11 0.9500 .
C12 C13 1.353(15) .
C12 H12 0.9500 .
C13 C14 1.374(17) .
C13 H13 0.9500 .
C14 C15 1.365(15) .
C14 H14 0.9500 .
C15 C16 1.413(14) .
C15 H15 0.9500 .
C16 C17 1.394(13) .
C16 H16 0.9500 .
C17 C18 1.396(11) .
C17 H17 0.9500 .
C18 H18 0.9500 .

loop_
_geom_torsion_atom_site_label_1
_geom_torsion_atom_site_label_2
_geom_torsion_atom_site_label_3
_geom_torsion_atom_site_label_4
_geom_torsion
C9 C1 C2 C3 3.6(19)
Eu1 C1 C2 C3 -45.3(10)
C9 C1 C2 Eu1 48.9(10)
C1 C2 C3 C4 -2.2(18)
Eu1 C2 C3 C4 -47.2(10)
C1 C2 C3 Eu1 45.1(10)
C2 C3 C4 C5 -1.1(17)
Eu1 C3 C4 C5 -48.4(9)
C2 C3 C4 Eu1 47.3(10)
C3 C4 C5 C6 -0.3(17)
Eu1 C4 C5 C6 -48.7(9)
C3 C4 C5 Eu1 48.4(9)
C4 C5 C6 C7 1.2(16)
Eu1 C5 C6 C7 -46.9(9)
C4 C5 C6 Eu1 48.1(9)
C5 C6 C7 C8 1.8(15)
Eu1 C6 C7 C8 -44.4(8)
C5 C6 C7 Eu1 46.2(8)
C6 C7 C8 C9 -1.6(15)
Eu1 C7 C8 C9 -46.0(9)
C6 C7 C8 Eu1 44.5(8)
C7 C8 C9 C1 -2.1(17)
Eu1 C8 C9 C1 -49.0(9)
C7 C8 C9 Eu1 46.9(9)
C2 C1 C9 C8 0.7(18)
Eu1 C1 C9 C8 49.7(10)
C2 C1 C9 Eu1 -49.0(10)
C18 C10 C11 C12 2(3)
Eu1 C10 C11 C12 -41.5(17)
C18 C10 C11 Eu1 43.3(13)
C10 C11 C12 C13 -4(3)
Eu1 C11 C12 C13 -46.4(16)
C10 C11 C12 Eu1 42.0(17)
C11 C12 C13 C14 -4(3)
Eu1 C12 C13 C14 -51.0(15)
C11 C12 C13 Eu1 47.1(16)
C12 C13 C14 C15 5(3)
Eu1 C13 C14 C15 -46.2(14)
C12 C13 C14 Eu1 51.5(15)
C13 C14 C15 C16 2(2)
Eu1 C14 C15 C16 -43.7(13)
C13 C14 C15 Eu1 46.0(14)
C14 C15 C16 C17 -3(2)
Eu1 C15 C16 C17 -47.0(12)
C14 C15 C16 Eu1 43.6(13)
C15 C16 C17 C18 0(2)
Eu1 C16 C17 C18 -45.9(11)
C15 C16 C17 Eu1 46.4(12)
C16 C17 C18 C10 -4(2)
Eu1 C17 C18 C10 -49.7(11)
C16 C17 C18 Eu1 45.2(11)
C11 C10 C18 C17 6(2)
Eu1 C10 C18 C17 49.2(11)
C11 C10 C18 Eu1 -43.0(13)
